data_1533489
loop_
_publ_author_name
'Grover, V.'
'Patwe, S.J.'
'Achary, S.N.'
'Tyagi, A.K.'

_publ_section_title
;
 Synthesis and structural elucidation of Ba4 Nd3 F17: a powder XRD study
;
_journal_name_full 'Powder Diffraction'
_journal_page_first 326
_journal_page_last 330
_journal_volume 17
_journal_year 2002
_chemical_formula_sum 'Ba4 F17 Nd3'
_chemical_name_systematic 'Ba4 (Nd3 F17)'
_space_group_IT_number 148
_symmetry_space_group_name_Hall '-R 3'
_symmetry_space_group_name_H-M 'R -3 :H'
_cell_angle_alpha 90
_cell_angle_beta 90
_cell_angle_gamma 120
_cell_formula_units_Z 6
_cell_length_a 11.2818
_cell_length_b 11.2818
_cell_length_c 20.7788
_cell_volume 2290.382
_citation_journal_id_ASTM PODIE2
_cod_data_source_file Grover_PODIE2_2002_9.cif
_cod_data_source_block Ba4F17Nd3
_cod_database_code 1533489

loop_
_symmetry_equiv_pos_as_xyz
x,y,z
-y,x-y,z
-x+y,-x,z
-x,-y,-z
y,-x+y,-z
x-y,x,-z
x+2/3,y+1/3,z+1/3
-y+2/3,x-y+1/3,z+1/3
-x+y+2/3,-x+1/3,z+1/3
-x+2/3,-y+1/3,-z+1/3
y+2/3,-x+y+1/3,-z+1/3
x-y+2/3,x+1/3,-z+1/3
x+1/3,y+2/3,z+2/3
-y+1/3,x-y+2/3,z+2/3
-x+y+1/3,-x+2/3,z+2/3
-x+1/3,-y+2/3,-z+2/3
y+1/3,-x+y+2/3,-z+2/3
x-y+1/3,x+2/3,-z+2/3

loop_
_atom_site_label
_atom_site_type_symbol
_atom_site_fract_x
_atom_site_fract_y
_atom_site_fract_z
_atom_site_occupancy
_atom_site_U_iso_or_equiv
F3 F-1 0.471 0.092 0.04 1 0.0
Nd1 Nd+3 0.0838 0.6132 0.0833 1 0.0
Ba1 Ba+2 0 0 0.2642 1 0.0
F8 F-1 0.948 0.916 0.493 0.167 0.0
F7 F-1 0 0 0 1 0.0
Ba2 Ba+2 0.2286 0.0321 0.0848 1 0.0
F4 F-1 0.207 0.504 0.049 1 0.0
F6 F-1 0 0 0.143 1 0.0
F5 F-1 0.25 0.345 0.175 1 0.0
F2 F-1 0.437 0.278 0.116 1 0.0
F1 F-1 0.046 0.79 0.032 1 0.0
